data_1555797
loop_
_publ_author_name
'Jia, Feng-Cheng'
'Xu, Cheng'
'Zhou, Zhi-Wen'
'Cai, Qun'
'Wu, Yan-Dong'
'Wu, An-Xin'

_publ_section_title
;
 Substrates as Electron-Donor Precursors: Synthesis of Naphtho-Fused
 Oxindoles via Benzannulation of 2-Halobenzaldehydes and Indolin-2-ones.
;
_journal_issue 20
_journal_name_full 'Organic letters'
_journal_page_first 5232
_journal_page_last 5235
_journal_paper_doi 10.1021/acs.orglett.6b02515
_journal_volume 18
_journal_year 2016
_chemical_formula_sum 'C18 H15 N O3'
_chemical_formula_weight 293.31
_space_group_IT_number 14
_space_group_name_Hall '-P 2yn'
_space_group_name_H-M_alt 'P 1 21/n 1'
_symmetry_cell_setting monoclinic
_symmetry_space_group_name_H-M 'P 1 21/n 1'
_atom_sites_solution_hydrogens geom
_atom_sites_solution_primary direct
_atom_sites_solution_secondary difmap
_audit_creation_method SHELXL-97
_cell_angle_alpha 90.00
_cell_angle_beta 94.406(2)
_cell_angle_gamma 90.00
_cell_formula_units_Z 4
_cell_length_a 7.9712(12)
_cell_length_b 7.3926(12)
_cell_length_c 23.378(4)
_cell_measurement_reflns_used 9981
_cell_measurement_temperature 296(2)
_cell_measurement_theta_max 31.76
_cell_measurement_theta_min 2.64
_cell_volume 1373.5(4)
_computing_structure_refinement 'SHELXL-97 (Sheldrick, 2008)'
_computing_structure_solution 'SHELXS-97 (Sheldrick, 2008)'
_diffrn_ambient_temperature 296(2)
_diffrn_measured_fraction_theta_full 0.995
_diffrn_measured_fraction_theta_max 0.995
_diffrn_measurement_device_type CCD
_diffrn_radiation_monochromator graphite
_diffrn_radiation_source 'fine-focus sealed tube'
_diffrn_radiation_type MoK\a
_diffrn_radiation_wavelength 0.71073
_diffrn_reflns_av_R_equivalents 0.0307
_diffrn_reflns_av_sigmaI/netI 0.0159
_diffrn_reflns_limit_h_max 9
_diffrn_reflns_limit_h_min -7
_diffrn_reflns_limit_k_max 8
_diffrn_reflns_limit_k_min -8
_diffrn_reflns_limit_l_max 27
_diffrn_reflns_limit_l_min -27
_diffrn_reflns_number 24399
_diffrn_reflns_theta_full 25.00
_diffrn_reflns_theta_max 25.00
_diffrn_reflns_theta_min 1.75
_exptl_absorpt_coefficient_mu 0.097
_exptl_absorpt_correction_T_max 0.9827
_exptl_absorpt_correction_T_min 0.9790
_exptl_absorpt_correction_type multi-scan
_exptl_absorpt_process_details sadabs
_exptl_crystal_colour colorless
_exptl_crystal_density_diffrn 1.418
_exptl_crystal_density_method 'not measured'
_exptl_crystal_description block
_exptl_crystal_F_000 616
_exptl_crystal_size_max 0.22
_exptl_crystal_size_mid 0.20
_exptl_crystal_size_min 0.18
_refine_diff_density_max 0.268
_refine_diff_density_min -0.419
_refine_diff_density_rms 0.096
_refine_ls_extinction_method none
_refine_ls_goodness_of_fit_ref 1.012
_refine_ls_hydrogen_treatment mixed
_refine_ls_matrix_type full
_refine_ls_number_parameters 202
_refine_ls_number_reflns 2400
_refine_ls_number_restraints 0
_refine_ls_restrained_S_all 1.012
_refine_ls_R_factor_all 0.0460
_refine_ls_R_factor_gt 0.0425
_refine_ls_shift/su_max 0.000
_refine_ls_shift/su_mean 0.000
_refine_ls_structure_factor_coef Fsqd
_refine_ls_weighting_details 'calc w=1/[\s^2^(Fo^2^)+(0.0816P)^2^+0.4232P] where P=(Fo^2^+2Fc^2^)/3'
_refine_ls_weighting_scheme calc
_refine_ls_wR_factor_gt 0.1203
_refine_ls_wR_factor_ref 0.1250
_reflns_number_gt 2220
_reflns_number_total 2400
_reflns_threshold_expression >2sigma(I)
_cod_data_source_file ol6b02515_si_004.cif
_cod_data_source_block 1
_cod_depositor_comments
;
The following automatic conversions were performed:

data item '_symmetry_cell_setting' value 'Monoclinic' was changed to
'monoclinic' in accordance with the
/home/saulius/struct/COD-crude-data/automatic-downloads/DataCite-retrospective/ACS/depositions/lib/dictionaries/cif_core.dic
dictionary named 'cif_core.dic' version 2.4.2 last updated on
2011-04-26.

Automatic conversion script
Id: cif_fix_values 6909 2019-04-08 15:41:33Z antanas 
;
_cod_original_cell_volume 1373.6(4)
_cod_original_sg_symbol_H-M P2(1)/n
_cod_database_code 1555797

loop_
_symmetry_equiv_pos_as_xyz
'x, y, z'
'-x+1/2, y+1/2, -z+1/2'
'-x, -y, -z'
'x-1/2, -y-1/2, z-1/2'

loop_
_atom_site_label
_atom_site_type_symbol
_atom_site_fract_x
_atom_site_fract_y
_atom_site_fract_z
_atom_site_U_iso_or_equiv
_atom_site_adp_type
_atom_site_occupancy
_atom_site_symmetry_multiplicity
_atom_site_calc_flag
_atom_site_refinement_flags
C1 C 0.42620(18) 0.6037(2) 0.22383(6) 0.0367(3) Uani 1 1 d .
C2 C 0.26705(19) 0.5303(2) 0.20955(7) 0.0404(4) Uani 1 1 d .
H2 H 0.2050 0.4816 0.2379 0.049 Uiso 1 1 calc R
C3 C 0.20272(18) 0.5304(2) 0.15346(7) 0.0382(4) Uani 1 1 d .
H3 H 0.0962 0.4823 0.1444 0.046 Uiso 1 1 calc R
C4 C 0.29302(17) 0.60102(19) 0.10919(6) 0.0328(3) Uani 1 1 d .
C5 C 0.46130(16) 0.66738(17) 0.12260(6) 0.0299(3) Uani 1 1 d .
C6 C 0.52263(17) 0.66822(19) 0.18054(6) 0.0329(3) Uani 1 1 d .
C7 C 0.21336(17) 0.6044(2) 0.05213(6) 0.0349(3) Uani 1 1 d .
H7 H 0.1038 0.5625 0.0447 0.042 Uiso 1 1 calc R
C8 C 0.30103(18) 0.66976(19) 0.00942(6) 0.0337(3) Uani 1 1 d .
C9 C 0.46979(17) 0.72710(18) 0.02165(6) 0.0313(3) Uani 1 1 d .
C10 C 0.55738(18) 0.72960(18) 0.07516(6) 0.0315(3) Uani 1 1 d .
C11 C 0.72660(18) 0.7901(2) 0.07542(7) 0.0386(4) Uani 1 1 d .
H11 H 0.7938 0.7944 0.1097 0.046 Uiso 1 1 calc R
C12 C 0.79143(19) 0.8426(2) 0.02495(7) 0.0436(4) Uani 1 1 d .
H12 H 0.9027 0.8813 0.0265 0.052 Uiso 1 1 calc R
C13 C 0.6986(2) 0.8408(2) -0.02868(7) 0.0416(4) Uani 1 1 d .
H13 H 0.7455 0.8779 -0.0620 0.050 Uiso 1 1 calc R
C14 C 0.53603(19) 0.78176(18) -0.02947(6) 0.0348(3) Uani 1 1 d .
C15 C 0.2626(2) 0.6954(2) -0.05319(6) 0.0386(4) Uani 1 1 d .
C16 C 0.8051(2) 0.6124(3) 0.21370(8) 0.0525(4) Uani 1 1 d .
H16A H 0.7707 0.5448 0.2458 0.079 Uiso 1 1 calc R
H16B H 0.9087 0.6742 0.2245 0.079 Uiso 1 1 calc R
H16C H 0.8214 0.5315 0.1825 0.079 Uiso 1 1 calc R
C17 C 0.4082(2) 0.5502(3) 0.32398(7) 0.0519(4) Uani 1 1 d .
H17A H 0.3020 0.6114 0.3243 0.078 Uiso 1 1 calc R
H17B H 0.4727 0.5701 0.3598 0.078 Uiso 1 1 calc R
H17C H 0.3893 0.4229 0.3186 0.078 Uiso 1 1 calc R
C18 C 0.4241(2) 0.8083(2) -0.13339(7) 0.0478(4) Uani 1 1 d .
H18A H 0.5015 0.7273 -0.1497 0.072 Uiso 1 1 calc R
H18B H 0.4650 0.9301 -0.1356 0.072 Uiso 1 1 calc R
H18C H 0.3159 0.7993 -0.1543 0.072 Uiso 1 1 calc R
N1 N 0.40898(17) 0.76050(17) -0.07385(5) 0.0393(3) Uani 1 1 d .
O1 O 0.13124(15) 0.66894(18) -0.08237(5) 0.0532(3) Uani 1 1 d .
O2 O 0.67754(13) 0.74218(15) 0.19613(5) 0.0406(3) Uani 1 1 d .
O3 O 0.49837(14) 0.61903(18) 0.27819(4) 0.0488(3) Uani 1 1 d .

loop_
_atom_site_aniso_label
_atom_site_aniso_U_11
_atom_site_aniso_U_22
_atom_site_aniso_U_33
_atom_site_aniso_U_23
_atom_site_aniso_U_13
_atom_site_aniso_U_12
C1 0.0380(8) 0.0401(8) 0.0319(7) -0.0037(6) 0.0033(6) 0.0029(6)
C2 0.0364(8) 0.0480(9) 0.0381(8) 0.0015(6) 0.0108(6) -0.0029(6)
C3 0.0286(7) 0.0445(8) 0.0419(8) -0.0019(6) 0.0048(6) -0.0032(6)
C4 0.0297(7) 0.0311(7) 0.0377(8) -0.0028(6) 0.0032(6) 0.0018(5)
C5 0.0295(7) 0.0257(7) 0.0345(7) -0.0020(5) 0.0024(5) 0.0023(5)
C6 0.0300(7) 0.0318(7) 0.0368(8) -0.0038(6) 0.0017(6) 0.0002(5)
C7 0.0296(7) 0.0361(8) 0.0386(8) -0.0015(6) -0.0003(6) 0.0000(6)
C8 0.0338(7) 0.0304(7) 0.0364(8) -0.0010(6) 0.0003(6) 0.0027(6)
C9 0.0333(7) 0.0261(7) 0.0347(7) -0.0006(5) 0.0031(6) 0.0023(5)
C10 0.0326(7) 0.0253(7) 0.0369(8) -0.0007(5) 0.0042(6) 0.0012(5)
C11 0.0341(8) 0.0398(8) 0.0419(8) 0.0012(6) 0.0029(6) -0.0043(6)
C12 0.0352(8) 0.0445(9) 0.0521(9) 0.0020(7) 0.0100(7) -0.0066(6)
C13 0.0459(9) 0.0385(8) 0.0420(8) 0.0041(6) 0.0144(7) -0.0018(6)
C14 0.0428(8) 0.0279(7) 0.0342(7) -0.0004(5) 0.0061(6) 0.0041(6)
C15 0.0445(8) 0.0351(7) 0.0354(8) 0.0002(6) -0.0010(6) 0.0026(6)
C16 0.0343(8) 0.0720(12) 0.0505(10) 0.0018(8) -0.0015(7) 0.0028(8)
C17 0.0605(11) 0.0628(11) 0.0331(8) 0.0017(7) 0.0087(7) -0.0021(9)
C18 0.0660(11) 0.0457(9) 0.0319(8) 0.0031(7) 0.0057(7) 0.0018(8)
N1 0.0477(7) 0.0395(7) 0.0308(7) 0.0021(5) 0.0037(5) 0.0017(5)
O1 0.0507(7) 0.0647(8) 0.0420(6) 0.0036(5) -0.0110(5) -0.0053(6)
O2 0.0352(6) 0.0453(6) 0.0405(6) -0.0023(4) -0.0021(4) -0.0091(4)
O3 0.0440(6) 0.0723(8) 0.0304(6) -0.0031(5) 0.0041(4) -0.0076(6)

loop_
_atom_type_symbol
_atom_type_description
_atom_type_scat_dispersion_real
_atom_type_scat_dispersion_imag
_atom_type_scat_source
C C 0.0033 0.0016 'International Tables Vol C Tables 4.2.6.8 and 6.1.1.4'
H H 0.0000 0.0000 'International Tables Vol C Tables 4.2.6.8 and 6.1.1.4'
N N 0.0061 0.0033 'International Tables Vol C Tables 4.2.6.8 and 6.1.1.4'
O O 0.0106 0.0060 'International Tables Vol C Tables 4.2.6.8 and 6.1.1.4'

loop_
_geom_angle_atom_site_label_1
_geom_angle_atom_site_label_2
_geom_angle_atom_site_label_3
_geom_angle
O3 C1 C2 124.57(14)
O3 C1 C6 115.53(13)
C2 C1 C6 119.89(13)
C3 C2 C1 119.64(14)
C2 C3 C4 121.96(13)
C3 C4 C7 118.46(13)
C3 C4 C5 119.17(13)
C7 C4 C5 122.38(13)
C6 C5 C4 117.44(13)
C6 C5 C10 124.31(12)
C4 C5 C10 118.24(13)
O2 C6 C1 118.41(13)
O2 C6 C5 119.78(12)
C1 C6 C5 121.72(13)
C8 C7 C4 118.47(13)
C7 C8 C9 119.63(13)
C7 C8 C15 134.01(13)
C9 C8 C15 106.34(13)
C10 C9 C14 124.68(13)
C10 C9 C8 126.18(13)
C14 C9 C8 109.13(13)
C9 C10 C11 114.87(13)
C9 C10 C5 114.95(12)
C11 C10 C5 130.18(13)
C12 C11 C10 120.18(14)
C11 C12 C13 123.63(14)
C14 C13 C12 116.67(14)
C13 C14 C9 119.96(14)
C13 C14 N1 132.56(14)
C9 C14 N1 107.48(13)
O1 C15 N1 124.81(15)
O1 C15 C8 129.35(15)
N1 C15 C8 105.83(13)
C15 N1 C14 111.19(12)
C15 N1 C18 123.68(14)
C14 N1 C18 125.06(14)
C6 O2 C16 114.38(12)
C1 O3 C17 118.04(13)

loop_
_geom_bond_atom_site_label_1
_geom_bond_atom_site_label_2
_geom_bond_distance
C1 O3 1.3588(18)
C1 C2 1.397(2)
C1 C6 1.401(2)
C2 C3 1.371(2)
C3 C4 1.406(2)
C4 C7 1.433(2)
C4 C5 1.4401(19)
C5 C6 1.404(2)
C5 C10 1.469(2)
C6 O2 1.3738(18)
C7 C8 1.351(2)
C8 C9 1.418(2)
C8 C15 1.484(2)
C9 C10 1.385(2)
C9 C14 1.402(2)
C10 C11 1.421(2)
C11 C12 1.380(2)
C12 C13 1.406(2)
C13 C14 1.366(2)
C14 N1 1.402(2)
C15 O1 1.2206(19)
C15 N1 1.383(2)
C16 O2 1.435(2)
C17 O3 1.4281(19)
C18 N1 1.4502(19)

loop_
_geom_torsion_atom_site_label_1
_geom_torsion_atom_site_label_2
_geom_torsion_atom_site_label_3
_geom_torsion_atom_site_label_4
_geom_torsion
O3 C1 C2 C3 176.50(14)
C6 C1 C2 C3 -3.4(2)
C1 C2 C3 C4 0.6(2)
C2 C3 C4 C7 -176.86(14)
C2 C3 C4 C5 3.1(2)
C3 C4 C5 C6 -4.0(2)
C7 C4 C5 C6 175.97(12)
C3 C4 C5 C10 176.08(12)
C7 C4 C5 C10 -4.00(19)
O3 C1 C6 O2 -0.9(2)
C2 C1 C6 O2 179.01(13)
O3 C1 C6 C5 -177.53(12)
C2 C1 C6 C5 2.3(2)
C4 C5 C6 O2 -175.30(12)
C10 C5 C6 O2 4.7(2)
C4 C5 C6 C1 1.3(2)
C10 C5 C6 C1 -178.70(13)
C3 C4 C7 C8 -179.02(13)
C5 C4 C7 C8 1.1(2)
C4 C7 C8 C9 2.1(2)
C4 C7 C8 C15 -179.62(14)
C7 C8 C9 C10 -2.4(2)
C15 C8 C9 C10 178.86(13)
C7 C8 C9 C14 177.52(13)
C15 C8 C9 C14 -1.18(15)
C14 C9 C10 C11 -1.1(2)
C8 C9 C10 C11 178.80(13)
C14 C9 C10 C5 179.50(12)
C8 C9 C10 C5 -0.5(2)
C6 C5 C10 C9 -176.39(12)
C4 C5 C10 C9 3.58(18)
C6 C5 C10 C11 4.4(2)
C4 C5 C10 C11 -175.65(13)
C9 C10 C11 C12 0.7(2)
C5 C10 C11 C12 179.89(14)
C10 C11 C12 C13 0.1(2)
C11 C12 C13 C14 -0.5(2)
C12 C13 C14 C9 0.1(2)
C12 C13 C14 N1 -179.47(15)
C10 C9 C14 C13 0.8(2)
C8 C9 C14 C13 -179.15(13)
C10 C9 C14 N1 -179.55(12)
C8 C9 C14 N1 0.49(16)
C7 C8 C15 O1 3.9(3)
C9 C8 C15 O1 -177.71(16)
C7 C8 C15 N1 -177.00(16)
C9 C8 C15 N1 1.42(15)
O1 C15 N1 C14 178.02(15)
C8 C15 N1 C14 -1.17(16)
O1 C15 N1 C18 0.8(2)
C8 C15 N1 C18 -178.34(13)
C13 C14 N1 C15 -179.96(15)
C9 C14 N1 C15 0.46(16)
C13 C14 N1 C18 -2.8(3)
C9 C14 N1 C18 177.58(13)
C1 C6 O2 C16 74.47(17)
C5 C6 O2 C16 -108.80(15)
C2 C1 O3 C17 2.1(2)
C6 C1 O3 C17 -178.02(14)
